data_4023146
loop_
_publ_author_name
'Jean Bouffard'
'Robert F. Eaton'
'Peter M\"uller'
'Timothy M. Swager'

_publ_section_title
;
 Iptycene-Derived Pyridazines and Phthalazines
;
_journal_name_full 'Journal of Organic Chemistry'
_journal_page_first 10166
_journal_page_last 10180
_journal_paper_doi 10.1021/jo702000d
_journal_volume 72
_journal_year 2007
_chemical_formula_sum 'C48 H30 Cl4 N4'
_chemical_formula_weight 804.56
_chemical_name_systematic
;
 ?
;
_space_group_IT_number 15
_symmetry_cell_setting monoclinic
_symmetry_space_group_name_Hall '-C 2yc'
_symmetry_space_group_name_H-M 'C 1 2/c 1'
_atom_sites_solution_hydrogens geom
_atom_sites_solution_primary direct
_atom_sites_solution_secondary difmap
_audit_creation_method SHELXL-97
_cell_angle_alpha 90.00
_cell_angle_beta 101.380(3)
_cell_angle_gamma 90.00
_cell_formula_units_Z 4
_cell_length_a 11.7138(18)
_cell_length_b 15.935(2)
_cell_length_c 21.192(3)
_cell_measurement_reflns_used 8153
_cell_measurement_temperature 100(2)
_cell_measurement_theta_max 30.57
_cell_measurement_theta_min 2.54
_cell_volume 3877.9(9)
_computing_cell_refinement 'SAINT 5 (Bruker-AXS, 2003)'
_computing_data_collection 'SMART 5 (Bruker-AXS, 2003)'
_computing_data_reduction 'SAINT 5 (Bruker-AXS, 2003)'
_computing_molecular_graphics 'Bruker SHELXTL'
_computing_publication_material 'Bruker SHELXTL'
_computing_structure_refinement 'SHELXL-97 (Sheldrick, 1997)'
_computing_structure_solution 'SHELXS-97 (Sheldrick, 1990)'
_diffrn_ambient_temperature 100(2)
_diffrn_measured_fraction_theta_full 1.000
_diffrn_measured_fraction_theta_max 1.000
_diffrn_measurement_device_type 'Bruker Smart APEX CCD'
_diffrn_measurement_method 'omega and phi scans'
_diffrn_radiation_monochromator graphite
_diffrn_radiation_source 'fine-focus sealed tube'
_diffrn_radiation_type MoK\a
_diffrn_radiation_wavelength 0.71073
_diffrn_reflns_av_R_equivalents 0.0347
_diffrn_reflns_av_sigmaI/netI 0.0191
_diffrn_reflns_limit_h_max 16
_diffrn_reflns_limit_h_min -16
_diffrn_reflns_limit_k_max 22
_diffrn_reflns_limit_k_min -22
_diffrn_reflns_limit_l_max 29
_diffrn_reflns_limit_l_min -29
_diffrn_reflns_number 42741
_diffrn_reflns_theta_full 29.57
_diffrn_reflns_theta_max 29.57
_diffrn_reflns_theta_min 2.19
_exptl_absorpt_coefficient_mu 0.347
_exptl_absorpt_correction_T_max 0.970
_exptl_absorpt_correction_T_min 0.920
_exptl_absorpt_correction_type multi-scan
_exptl_absorpt_process_details sadabs
_exptl_crystal_colour colorless
_exptl_crystal_density_diffrn 1.378
_exptl_crystal_density_meas ?
_exptl_crystal_density_method .
_exptl_crystal_description block
_exptl_crystal_F_000 1656
_exptl_crystal_size_max 0.25
_exptl_crystal_size_mid 0.20
_exptl_crystal_size_min 0.10
_refine_diff_density_max 0.528
_refine_diff_density_min -0.246
_refine_diff_density_rms 0.066
_refine_ls_extinction_method none
_refine_ls_goodness_of_fit_ref 1.047
_refine_ls_hydrogen_treatment constr
_refine_ls_matrix_type full
_refine_ls_number_parameters 253
_refine_ls_number_reflns 5442
_refine_ls_number_restraints 0
_refine_ls_restrained_S_all 1.047
_refine_ls_R_factor_all 0.0414
_refine_ls_R_factor_gt 0.0372
_refine_ls_shift/su_max 0.001
_refine_ls_shift/su_mean 0.000
_refine_ls_structure_factor_coef Fsqd
_refine_ls_weighting_details 'calc w=1/[\s^2^(Fo^2^)+(0.0544P)^2^+4.1375P] where P=(Fo^2^+2Fc^2^)/3'
_refine_ls_weighting_scheme calc
_refine_ls_wR_factor_gt 0.0974
_refine_ls_wR_factor_ref 0.1008
_reflns_number_gt 4900
_reflns_number_total 5442
_reflns_threshold_expression >2sigma(I)
_cod_data_source_file jo702000d-File006.cif
_cod_data_source_block 06014
_cod_depositor_comments
;
The following automatic conversions were performed:
'_symmetry_cell_setting' value 'Monoclinic' changed to 'monoclinic'
according to '/home/saulius/struct/CIF-dictionaries/cif_core.dic'
dictionary named 'cif_core.dic' version 2.4.1 from 2010-06-29.

Automatic conversion script
Id: cif_fix_enum 1527 2010-12-29 10:47:43Z saulius 
;
_cod_original_sg_symbol_H-M 'C 2/c'
_cod_database_code 4023146

loop_
_symmetry_equiv_pos_as_xyz
'x, y, z'
'-x, y, -z+1/2'
'x+1/2, y+1/2, z'
'-x+1/2, y+1/2, -z+1/2'
'-x, -y, -z'
'x, -y, z-1/2'
'-x+1/2, -y+1/2, -z'
'x+1/2, -y+1/2, z-1/2'

loop_
_atom_site_label
_atom_site_type_symbol
_atom_site_fract_x
_atom_site_fract_y
_atom_site_fract_z
_atom_site_U_iso_or_equiv
_atom_site_adp_type
_atom_site_occupancy
_atom_site_symmetry_multiplicity
_atom_site_calc_flag
_atom_site_refinement_flags
Cl1 Cl 0.02338(3) 0.11950(2) 0.493516(14) 0.01969(9) Uani 1 1 d .
N1 N -0.07417(9) 0.13269(6) 0.37331(5) 0.01371(19) Uani 1 1 d .
N2 N -0.08129(9) 0.12806(6) 0.30964(5) 0.01337(19) Uani 1 1 d .
C1 C 0.02449(10) 0.11003(7) 0.41248(6) 0.0131(2) Uani 1 1 d .
C2 C 0.12197(10) 0.07952(7) 0.39167(6) 0.0126(2) Uani 1 1 d .
C3 C 0.23810(10) 0.05032(7) 0.43132(5) 0.0128(2) Uani 1 1 d .
H3 H 0.2444 0.0575 0.4788 0.015 Uiso 1 1 calc R
C4 C 0.24879(10) -0.04092(7) 0.41078(6) 0.0133(2) Uani 1 1 d .
C5 C 0.26888(11) -0.11030(8) 0.45132(6) 0.0164(2) Uani 1 1 d .
H5 H 0.2764 -0.1041 0.4965 0.020 Uiso 1 1 calc R
C6 C 0.27778(11) -0.18943(8) 0.42405(6) 0.0182(2) Uani 1 1 d .
H6 H 0.2933 -0.2372 0.4512 0.022 Uiso 1 1 calc R
C7 C 0.26412(11) -0.19896(8) 0.35768(6) 0.0175(2) Uani 1 1 d .
H7 H 0.2686 -0.2533 0.3398 0.021 Uiso 1 1 calc R
C8 C 0.24385(10) -0.12902(8) 0.31721(6) 0.0154(2) Uani 1 1 d .
H8 H 0.2347 -0.1354 0.2719 0.018 Uiso 1 1 calc R
C9 C 0.23731(10) -0.05020(7) 0.34408(6) 0.0130(2) Uani 1 1 d .
C10 C 0.21982(10) 0.03255(7) 0.30700(5) 0.0118(2) Uani 1 1 d .
H10 H 0.2129 0.0256 0.2595 0.014 Uiso 1 1 calc R
C11 C 0.11279(10) 0.07217(7) 0.32555(5) 0.0116(2) Uani 1 1 d .
C12 C 0.00921(10) 0.09871(7) 0.28568(5) 0.0116(2) Uani 1 1 d .
C13 C 0.32992(10) 0.09942(7) 0.40431(6) 0.0135(2) Uani 1 1 d .
C14 C 0.41580(11) 0.15084(8) 0.43922(6) 0.0164(2) Uani 1 1 d .
H14 H 0.4230 0.1571 0.4844 0.020 Uiso 1 1 calc R
C15 C 0.49137(11) 0.19314(8) 0.40643(6) 0.0185(2) Uani 1 1 d .
H15 H 0.5504 0.2285 0.4296 0.022 Uiso 1 1 calc R
C16 C 0.48095(11) 0.18390(8) 0.34033(7) 0.0184(2) Uani 1 1 d .
H16 H 0.5326 0.2132 0.3187 0.022 Uiso 1 1 calc R
C17 C 0.39487(11) 0.13167(8) 0.30528(6) 0.0157(2) Uani 1 1 d .
H17 H 0.3879 0.1251 0.2601 0.019 Uiso 1 1 calc R
C18 C 0.32008(10) 0.08983(7) 0.33780(6) 0.0128(2) Uani 1 1 d .
Cl1S Cl 0.92443(3) -0.09085(2) 0.348128(15) 0.01907(8) Uani 1 1 d .
C1S C 0.78152(11) -0.09578(8) 0.36090(6) 0.0162(2) Uani 1 1 d .
C2S C 0.72435(12) -0.17253(9) 0.35493(7) 0.0220(3) Uani 1 1 d .
H2S H 0.7623 -0.2220 0.3448 0.026 Uiso 1 1 calc R
C3S C 0.60993(13) -0.17522(9) 0.36420(8) 0.0270(3) Uani 1 1 d .
H3S H 0.5691 -0.2271 0.3599 0.032 Uiso 1 1 calc R
C4S C 0.55464(12) -0.10311(9) 0.37963(7) 0.0233(3) Uani 1 1 d .
H4S H 0.4768 -0.1058 0.3862 0.028 Uiso 1 1 calc R
C5S C 0.61358(12) -0.02718(9) 0.38538(7) 0.0222(3) Uani 1 1 d .
H5S H 0.5758 0.0222 0.3958 0.027 Uiso 1 1 calc R
C6S C 0.72812(11) -0.02277(8) 0.37595(6) 0.0195(2) Uani 1 1 d .
H6S H 0.7687 0.0292 0.3798 0.023 Uiso 1 1 calc R

loop_
_atom_site_aniso_label
_atom_site_aniso_U_11
_atom_site_aniso_U_22
_atom_site_aniso_U_33
_atom_site_aniso_U_23
_atom_site_aniso_U_13
_atom_site_aniso_U_12
Cl1 0.02018(15) 0.02727(17) 0.01227(14) -0.00209(11) 0.00480(11) 0.00445(11)
N1 0.0140(5) 0.0130(4) 0.0142(5) -0.0011(3) 0.0030(4) 0.0005(4)
N2 0.0129(4) 0.0127(4) 0.0145(5) -0.0008(3) 0.0026(4) 0.0000(3)
C1 0.0150(5) 0.0126(5) 0.0121(5) -0.0011(4) 0.0035(4) -0.0001(4)
C2 0.0119(5) 0.0122(5) 0.0131(5) -0.0002(4) 0.0013(4) -0.0006(4)
C3 0.0116(5) 0.0154(5) 0.0110(5) 0.0002(4) 0.0013(4) 0.0003(4)
C4 0.0105(5) 0.0144(5) 0.0148(5) 0.0010(4) 0.0022(4) 0.0001(4)
C5 0.0141(5) 0.0191(6) 0.0160(5) 0.0037(4) 0.0028(4) 0.0006(4)
C6 0.0158(5) 0.0156(5) 0.0230(6) 0.0055(5) 0.0035(5) 0.0010(4)
C7 0.0142(5) 0.0137(5) 0.0240(6) 0.0001(4) 0.0020(4) 0.0009(4)
C8 0.0131(5) 0.0162(5) 0.0162(5) -0.0013(4) 0.0013(4) 0.0010(4)
C9 0.0094(5) 0.0140(5) 0.0152(5) 0.0012(4) 0.0015(4) 0.0014(4)
C10 0.0106(5) 0.0134(5) 0.0113(5) -0.0003(4) 0.0017(4) 0.0007(4)
C11 0.0115(5) 0.0103(5) 0.0130(5) -0.0003(4) 0.0023(4) -0.0005(4)
C12 0.0116(5) 0.0101(5) 0.0124(5) -0.0007(4) 0.0010(4) -0.0013(4)
C13 0.0113(5) 0.0141(5) 0.0146(5) 0.0006(4) 0.0017(4) 0.0010(4)
C14 0.0146(5) 0.0177(5) 0.0157(5) -0.0024(4) 0.0002(4) 0.0007(4)
C15 0.0134(5) 0.0171(6) 0.0243(6) -0.0039(5) 0.0018(5) -0.0019(4)
C16 0.0145(5) 0.0162(5) 0.0255(6) -0.0008(5) 0.0066(5) -0.0021(4)
C17 0.0146(5) 0.0163(5) 0.0169(5) 0.0006(4) 0.0046(4) 0.0010(4)
C18 0.0108(5) 0.0125(5) 0.0145(5) 0.0000(4) 0.0009(4) 0.0010(4)
Cl1S 0.01610(15) 0.02142(16) 0.02024(15) 0.00146(11) 0.00495(11) -0.00157(10)
C1S 0.0141(5) 0.0192(6) 0.0154(5) 0.0027(4) 0.0029(4) -0.0011(4)
C2S 0.0213(6) 0.0165(6) 0.0286(7) 0.0018(5) 0.0063(5) -0.0010(5)
C3S 0.0219(6) 0.0202(6) 0.0390(8) 0.0032(6) 0.0065(6) -0.0062(5)
C4S 0.0145(6) 0.0275(7) 0.0277(7) 0.0044(5) 0.0034(5) -0.0015(5)
C5S 0.0179(6) 0.0222(6) 0.0258(7) 0.0005(5) 0.0029(5) 0.0022(5)
C6S 0.0181(6) 0.0175(6) 0.0226(6) -0.0003(5) 0.0033(5) -0.0026(5)

loop_
_atom_type_symbol
_atom_type_description
_atom_type_scat_dispersion_real
_atom_type_scat_dispersion_imag
_atom_type_scat_source
C C 0.0033 0.0016 'International Tables Vol C Tables 4.2.6.8 and 6.1.1.4'
H H 0.0000 0.0000 'International Tables Vol C Tables 4.2.6.8 and 6.1.1.4'
N N 0.0061 0.0033 'International Tables Vol C Tables 4.2.6.8 and 6.1.1.4'
Cl Cl 0.1484 0.1585 'International Tables Vol C Tables 4.2.6.8 and 6.1.1.4'

loop_
_geom_angle_atom_site_label_1
_geom_angle_atom_site_label_2
_geom_angle_atom_site_label_3
_geom_angle
_geom_angle_site_symmetry_3
C1 N1 N2 119.15(10) .
N1 N2 C12 120.18(10) .
N1 C1 C2 124.24(11) .
N1 C1 Cl1 114.84(9) .
C2 C1 Cl1 120.92(9) .
C11 C2 C1 116.39(11) .
C11 C2 C3 114.42(10) .
C1 C2 C3 129.17(11) .
C2 C3 C13 104.75(9) .
C2 C3 C4 104.33(9) .
C13 C3 C4 106.05(9) .
C5 C4 C9 120.66(11) .
C5 C4 C3 126.35(11) .
C9 C4 C3 112.98(10) .
C4 C5 C6 118.57(12) .
C7 C6 C5 120.83(12) .
C6 C7 C8 120.31(12) .
C9 C8 C7 119.11(11) .
C8 C9 C4 120.50(11) .
C8 C9 C10 125.66(11) .
C4 C9 C10 113.84(10) .
C11 C10 C9 105.00(9) .
C11 C10 C18 104.15(9) .
C9 C10 C18 106.38(9) .
C2 C11 C12 117.95(10) .
C2 C11 C10 113.05(10) .
C12 C11 C10 128.98(10) .
N2 C12 C11 122.03(10) .
N2 C12 C12 114.65(12) 2
C11 C12 C12 123.31(12) 2
C14 C13 C18 120.46(11) .
C14 C13 C3 126.16(11) .
C18 C13 C3 113.38(10) .
C13 C14 C15 118.73(12) .
C16 C15 C14 120.69(11) .
C15 C16 C17 120.52(12) .
C18 C17 C16 118.73(11) .
C17 C18 C13 120.87(11) .
C17 C18 C10 125.60(11) .
C13 C18 C10 113.51(10) .
C6S C1S C2S 121.90(12) .
C6S C1S Cl1S 119.11(10) .
C2S C1S Cl1S 118.99(10) .
C1S C2S C3S 118.33(13) .
C4S C3S C2S 120.92(13) .
C5S C4S C3S 119.69(13) .
C4S C5S C6S 120.47(13) .
C1S C6S C5S 118.69(12) .

loop_
_geom_bond_atom_site_label_1
_geom_bond_atom_site_label_2
_geom_bond_distance
_geom_bond_site_symmetry_2
Cl1 C1 1.7265(12) .
N1 C1 1.3328(16) .
N1 N2 1.3375(14) .
N2 C12 1.3464(15) .
C1 C2 1.3905(16) .
C2 C11 1.3891(16) .
C2 C3 1.5238(16) .
C3 C13 1.5296(16) .
C3 C4 1.5299(16) .
C4 C5 1.3914(16) .
C4 C9 1.4011(16) .
C5 C6 1.3994(18) .
C6 C7 1.3922(18) .
C7 C8 1.3978(17) .
C8 C9 1.3874(17) .
C9 C10 1.5279(16) .
C10 C11 1.5229(16) .
C10 C18 1.5284(16) .
C11 C12 1.4001(16) .
C12 C12 1.485(2) 2
C13 C14 1.3919(17) .
C13 C18 1.3996(17) .
C14 C15 1.4013(18) .
C15 C16 1.3899(19) .
C16 C17 1.4019(17) .
C17 C18 1.3876(16) .
Cl1S C1S 1.7494(13) .
C1S C6S 1.3875(18) .
C1S C2S 1.3880(18) .
C2S C3S 1.393(2) .
C3S C4S 1.389(2) .
C4S C5S 1.387(2) .
C5S C6S 1.3967(19) .
